data_7050934
loop_
_publ_author_name
'Cole, Marcus L.'
'Jones, Cameron'
'Junk, Peter C.'

_publ_section_title
;
 Studies of the reactivity of N-heterocyclic carbenes with halogen and
 halide sources
;
_journal_issue 10
_journal_name_full 'New Journal of Chemistry'
_journal_page_first 1296
_journal_paper_doi 10.1039/b204422f
_journal_volume 26
_journal_year 2002
_chemical_formula_sum 'C22 H24 Cl2 N2.5'
_chemical_formula_weight 394.34
_chemical_name_systematic
;
?
;
_space_group_IT_number 11
_symmetry_cell_setting monoclinic
_symmetry_space_group_name_Hall '-P 2yb'
_symmetry_space_group_name_H-M 'P 1 21/m 1'
_atom_sites_solution_hydrogens geom
_atom_sites_solution_primary direct
_atom_sites_solution_secondary difmap
_audit_creation_method SHELXL-97
_cell_angle_alpha 90.00
_cell_angle_beta 100.767(8)
_cell_angle_gamma 90.00
_cell_formula_units_Z 4
_cell_length_a 10.242(4)
_cell_length_b 17.141(6)
_cell_length_c 16.496(6)
_cell_measurement_temperature 296(2)
_cell_volume 2845.0(18)
_computing_cell_refinement 'SAINT (Bruker, 1998)'
_computing_data_collection 'SMART (Bruker, 1998)'
_computing_data_reduction 'SAINT (Bruker, 1998)'
_computing_molecular_graphics 'X-Seed (Barbour, 1999)'
_computing_publication_material 'CIFTAB (Sheldrick, 1997)'
_computing_structure_refinement 'SHELXL-97 (Sheldrick, 1997)'
_computing_structure_solution 'SHELXS-97 (Sheldrick, 1990)'
_diffrn_ambient_temperature 296(2)
_diffrn_measured_fraction_theta_full 0.989
_diffrn_measured_fraction_theta_max 0.989
_diffrn_measurement_device_type 'Bruker SMART 1000 CCD diffractometer'
_diffrn_measurement_method 'omega scans'
_diffrn_radiation_monochromator graphite
_diffrn_radiation_source 'fine-focus sealed tube'
_diffrn_radiation_type MoK\a
_diffrn_radiation_wavelength 0.71073
_diffrn_reflns_av_R_equivalents 0.0678
_diffrn_reflns_av_sigmaI/netI 0.0670
_diffrn_reflns_limit_h_max 8
_diffrn_reflns_limit_h_min -11
_diffrn_reflns_limit_k_max 18
_diffrn_reflns_limit_k_min -15
_diffrn_reflns_limit_l_max 17
_diffrn_reflns_limit_l_min -18
_diffrn_reflns_number 13164
_diffrn_reflns_theta_full 23.25
_diffrn_reflns_theta_max 23.25
_diffrn_reflns_theta_min 2.02
_diffrn_standards_decay_% 0.0
_exptl_absorpt_coefficient_mu 0.235
_exptl_absorpt_correction_T_max 0.9545
_exptl_absorpt_correction_T_min 0.9328
_exptl_absorpt_correction_type multi-scan
_exptl_absorpt_process_details SADABS
_exptl_crystal_density_diffrn 0.921
_exptl_crystal_density_method 'not measured'
_exptl_crystal_F_000 830
_exptl_crystal_size_max 0.30
_exptl_crystal_size_mid 0.25
_exptl_crystal_size_min 0.20
_refine_diff_density_max 0.668
_refine_diff_density_min -0.176
_refine_diff_density_rms 0.065
_refine_ls_extinction_method none
_refine_ls_goodness_of_fit_ref 0.956
_refine_ls_hydrogen_treatment mixed
_refine_ls_matrix_type full
_refine_ls_number_parameters 253
_refine_ls_number_reflns 4212
_refine_ls_number_restraints 6
_refine_ls_restrained_S_all 0.956
_refine_ls_R_factor_all 0.1278
_refine_ls_R_factor_gt 0.0759
_refine_ls_shift/su_max 0.000
_refine_ls_shift/su_mean 0.000
_refine_ls_structure_factor_coef Fsqd
_refine_ls_weighting_details 'calc w=1/[\s^2^(Fo^2^)+(0.1253P)^2^+0.0000P] where P=(Fo^2^+2Fc^2^)/3'
_refine_ls_weighting_scheme calc
_refine_ls_wR_factor_gt 0.1946
_refine_ls_wR_factor_ref 0.2256
_reflns_number_gt 2149
_reflns_number_total 4212
_reflns_threshold_expression >2sigma(I)
_cod_data_source_file b204422f.txt
_cod_data_source_block compound1
_cod_original_cell_volume 2844.9(17)
_cod_original_sg_symbol_H-M P21/m
_cod_original_formula_sum 'C22 H24 Cl2 N2.50'
_cod_database_code 7050934

loop_
_symmetry_equiv_pos_as_xyz
'x, y, z'
'-x, y+1/2, -z'
'-x, -y, -z'
'x, -y-1/2, z'

loop_
_atom_site_label
_atom_site_type_symbol
_atom_site_fract_x
_atom_site_fract_y
_atom_site_fract_z
_atom_site_U_iso_or_equiv
_atom_site_adp_type
_atom_site_occupancy
_atom_site_symmetry_multiplicity
_atom_site_calc_flag
_atom_site_refinement_flags
_atom_site_disorder_assembly
_atom_site_disorder_group
Cl1 Cl 0.32684(15) 0.06556(8) 0.27887(8) 0.0883(5) Uani 1 1 d . . .
N1 N 0.1744(4) -0.0464(2) 0.1972(2) 0.0624(10) Uani 1 1 d . . .
C1 C 0.2226(4) -0.0108(2) 0.2677(3) 0.0616(12) Uani 1 1 d . . .
Cl2 Cl 0.0037(2) 0.2500 0.93283(11) 0.0904(7) Uani 1 2 d S . .
N2 N 0.1756(4) -0.0454(2) 0.3284(2) 0.0655(10) Uani 1 1 d . . .
C2 C 0.0948(5) -0.1075(3) 0.2145(3) 0.0723(13) Uani 1 1 d . . .
H2 H 0.0488 -0.1424 0.1764 0.087 Uiso 1 1 calc R . .
Cl3 Cl -0.0133(2) 0.2500 0.57136(11) 0.0866(6) Uani 1 2 d S . .
N3 N 0.4333(15) 0.2500 -0.0118(8) 0.126(5) Uiso 0.50 2 d SPD . .
C3 C 0.0962(5) -0.1072(3) 0.2959(3) 0.0725(13) Uani 1 1 d . . .
H3 H 0.0521 -0.1419 0.3248 0.087 Uiso 1 1 calc R . .
N4 N 0.2852(15) 0.2500 0.4862(9) 0.114(4) Uiso 0.50 2 d SPD . .
C4 C 0.2056(5) -0.0252(3) 0.1180(3) 0.0652(12) Uani 1 1 d . . .
C5 C 0.1436(5) 0.0398(3) 0.0768(3) 0.0704(13) Uani 1 1 d . . .
C6 C 0.1785(6) 0.0602(3) 0.0022(3) 0.0832(15) Uani 1 1 d . . .
H6 H 0.1406 0.1040 -0.0261 0.100 Uiso 1 1 calc R . .
C7 C 0.2708(6) 0.0150(4) -0.0309(3) 0.0888(16) Uani 1 1 d . . .
C8 C 0.3267(6) -0.0475(3) 0.0121(3) 0.0824(15) Uani 1 1 d . . .
H8 H 0.3878 -0.0766 -0.0103 0.099 Uiso 1 1 calc R . .
C9 C 0.2988(5) -0.0707(3) 0.0873(3) 0.0723(13) Uani 1 1 d . . .
C10 C 0.0435(6) 0.0883(3) 0.1116(3) 0.0948(17) Uani 1 1 d . . .
H10A H 0.0883 0.1168 0.1588 0.142 Uiso 1 1 calc R . .
H10B H -0.0219 0.0546 0.1278 0.142 Uiso 1 1 calc R . .
H10C H 0.0008 0.1241 0.0703 0.142 Uiso 1 1 calc R . .
C11 C 0.3055(7) 0.0394(4) -0.1126(3) 0.124(2) Uani 1 1 d . . .
H11A H 0.2569 0.0857 -0.1321 0.187 Uiso 1 1 calc R . .
H11B H 0.2825 -0.0017 -0.1521 0.187 Uiso 1 1 calc R . .
H11C H 0.3991 0.0497 -0.1052 0.187 Uiso 1 1 calc R . .
C12 C 0.3601(6) -0.1411(3) 0.1332(4) 0.1015(18) Uani 1 1 d . . .
H12A H 0.4086 -0.1255 0.1863 0.152 Uiso 1 1 calc R . .
H12B H 0.4196 -0.1657 0.1024 0.152 Uiso 1 1 calc R . .
H12C H 0.2915 -0.1772 0.1404 0.152 Uiso 1 1 calc R . .
C13 C 0.2075(5) -0.0225(3) 0.4153(2) 0.0642(12) Uani 1 1 d . . .
C14 C 0.1375(5) 0.0384(3) 0.4416(3) 0.0745(14) Uani 1 1 d . . .
C15 C 0.1729(6) 0.0586(3) 0.5250(3) 0.0861(16) Uani 1 1 d . . .
H15 H 0.1286 0.0997 0.5450 0.103 Uiso 1 1 calc R . .
C16 C 0.2703(6) 0.0202(3) 0.5785(3) 0.0847(15) Uani 1 1 d . . .
C17 C 0.3360(6) -0.0396(3) 0.5484(3) 0.0832(15) Uani 1 1 d . . .
H17 H 0.4026 -0.0654 0.5846 0.100 Uiso 1 1 calc R . .
C18 C 0.3080(5) -0.0637(3) 0.4665(3) 0.0751(14) Uani 1 1 d . . .
C19 C 0.0272(6) 0.0825(3) 0.3851(4) 0.1032(19) Uani 1 1 d . . .
H19A H 0.0599 0.1015 0.3379 0.155 Uiso 1 1 calc R . .
H19B H -0.0013 0.1256 0.4146 0.155 Uiso 1 1 calc R . .
H19C H -0.0465 0.0480 0.3673 0.155 Uiso 1 1 calc R . .
C20 C 0.3049(8) 0.0427(4) 0.6690(3) 0.128(2) Uani 1 1 d . . .
H20A H 0.3876 0.0707 0.6791 0.191 Uiso 1 1 calc R . .
H20B H 0.3131 -0.0036 0.7023 0.191 Uiso 1 1 calc R . .
H20C H 0.2359 0.0752 0.6828 0.191 Uiso 1 1 calc R . .
C21 C 0.3822(6) -0.1291(3) 0.4367(3) 0.1014(19) Uani 1 1 d . . .
H21A H 0.4564 -0.1431 0.4789 0.152 Uiso 1 1 calc R . .
H21B H 0.4136 -0.1131 0.3880 0.152 Uiso 1 1 calc R . .
H21C H 0.3243 -0.1733 0.4241 0.152 Uiso 1 1 calc R . .
C22 C 0.3055(13) 0.2500 0.1101(7) 0.070(3) Uiso 0.50 2 d SPD . .
C23 C 0.3845(14) 0.2500 0.0444(8) 0.084(4) Uiso 0.50 2 d SPD . .
C26 C 0.384(2) 0.2500 0.3525(11) 0.136(7) Uiso 0.50 2 d SPD . .
C27 C 0.3165(18) 0.2500 0.4224(10) 0.110(5) Uiso 0.50 2 d SPD . .

loop_
_atom_site_aniso_label
_atom_site_aniso_U_11
_atom_site_aniso_U_22
_atom_site_aniso_U_33
_atom_site_aniso_U_23
_atom_site_aniso_U_13
_atom_site_aniso_U_12
Cl1 0.1089(11) 0.0806(9) 0.0702(8) 0.0030(6) 0.0031(7) -0.0356(7)
N1 0.077(3) 0.061(2) 0.047(2) -0.0010(17) 0.0049(17) -0.0094(19)
C1 0.074(3) 0.059(3) 0.049(3) 0.003(2) 0.005(2) -0.007(2)
Cl2 0.1303(18) 0.0650(11) 0.0646(11) 0.000 -0.0111(10) 0.000
N2 0.083(3) 0.064(2) 0.047(2) 0.0001(17) 0.0060(18) -0.009(2)
C2 0.089(4) 0.065(3) 0.060(3) -0.003(2) 0.007(2) -0.018(3)
Cl3 0.1156(16) 0.0756(12) 0.0742(12) 0.000 0.0324(10) 0.000
C3 0.092(4) 0.064(3) 0.061(3) -0.001(2) 0.012(2) -0.024(3)
C4 0.083(3) 0.057(3) 0.050(3) 0.002(2) -0.003(2) -0.010(3)
C5 0.084(4) 0.068(3) 0.054(3) 0.000(2) -0.003(2) -0.004(3)
C6 0.102(4) 0.082(4) 0.057(3) 0.017(3) -0.007(3) -0.005(3)
C7 0.108(5) 0.103(4) 0.053(3) 0.004(3) 0.008(3) -0.026(4)
C8 0.097(4) 0.084(4) 0.067(3) 0.002(3) 0.019(3) 0.003(3)
C9 0.090(4) 0.067(3) 0.058(3) 0.005(2) 0.010(3) -0.003(3)
C10 0.099(4) 0.086(4) 0.095(4) 0.004(3) 0.006(3) 0.010(3)
C11 0.147(6) 0.166(6) 0.062(4) 0.032(4) 0.023(3) -0.017(5)
C12 0.114(5) 0.086(4) 0.109(4) 0.019(3) 0.032(3) 0.025(3)
C13 0.082(3) 0.062(3) 0.048(3) 0.000(2) 0.011(2) -0.004(3)
C14 0.094(4) 0.058(3) 0.076(3) 0.002(2) 0.026(3) -0.001(3)
C15 0.119(5) 0.062(3) 0.086(4) -0.019(3) 0.042(4) -0.007(3)
C16 0.105(5) 0.083(4) 0.067(3) -0.010(3) 0.017(3) -0.015(3)
C17 0.095(4) 0.095(4) 0.054(3) 0.001(3) -0.001(3) -0.011(3)
C18 0.095(4) 0.070(3) 0.060(3) -0.006(2) 0.013(3) -0.007(3)
C19 0.107(5) 0.086(4) 0.117(5) 0.014(3) 0.021(4) 0.015(3)
C20 0.175(7) 0.147(6) 0.062(4) -0.038(4) 0.024(4) -0.032(5)
C21 0.120(5) 0.098(4) 0.084(4) -0.001(3) 0.012(3) 0.036(4)

loop_
_atom_type_symbol
_atom_type_description
_atom_type_scat_dispersion_real
_atom_type_scat_dispersion_imag
_atom_type_scat_source
C C 0.0033 0.0016 'International Tables Vol C Tables 4.2.6.8 and 6.1.1.4'
H H 0.0000 0.0000 'International Tables Vol C Tables 4.2.6.8 and 6.1.1.4'
N N 0.0061 0.0033 'International Tables Vol C Tables 4.2.6.8 and 6.1.1.4'
Cl Cl 0.1484 0.1585 'International Tables Vol C Tables 4.2.6.8 and 6.1.1.4'

loop_
_geom_angle_atom_site_label_1
_geom_angle_atom_site_label_2
_geom_angle_atom_site_label_3
_geom_angle
_geom_angle_site_symmetry_1
_geom_angle_site_symmetry_3
_geom_angle_publ_flag
C1 N1 C2 107.7(4) . . ?
C1 N1 C4 124.5(4) . . ?
C2 N1 C4 127.7(4) . . ?
N1 C1 N2 109.1(4) . . ?
N1 C1 Cl1 125.5(3) . . ?
N2 C1 Cl1 125.4(3) . . ?
C1 N2 C3 108.6(3) . . ?
C1 N2 C13 124.9(4) . . ?
C3 N2 C13 126.4(4) . . ?
C3 C2 N1 107.8(4) . . ?
C2 C3 N2 106.7(4) . . ?
C5 C4 C9 123.2(4) . . ?
C5 C4 N1 118.9(4) . . ?
C9 C4 N1 117.9(4) . . ?
C6 C5 C4 117.7(5) . . ?
C6 C5 C10 120.2(5) . . ?
C4 C5 C10 122.2(4) . . ?
C5 C6 C7 120.5(5) . . ?
C8 C7 C6 118.8(5) . . ?
C8 C7 C11 122.6(6) . . ?
C6 C7 C11 118.6(6) . . ?
C7 C8 C9 124.1(5) . . ?
C8 C9 C4 115.7(4) . . ?
C8 C9 C12 123.2(5) . . ?
C4 C9 C12 121.0(4) . . ?
C14 C13 C18 124.1(4) . . ?
C14 C13 N2 118.4(4) . . ?
C18 C13 N2 117.5(4) . . ?
C13 C14 C15 116.2(5) . . ?
C13 C14 C19 123.5(5) . . ?
C15 C14 C19 120.4(5) . . ?
C16 C15 C14 122.6(5) . . ?
C17 C16 C15 118.3(5) . . ?
C17 C16 C20 120.4(6) . . ?
C15 C16 C20 121.2(6) . . ?
C16 C17 C18 123.3(5) . . ?
C17 C18 C13 115.6(5) . . ?
C17 C18 C21 121.3(5) . . ?
C13 C18 C21 123.1(4) . . ?
N3 C23 C22 173.0(18) . . ?
N4 C27 C26 168(2) . . ?

loop_
_geom_bond_atom_site_label_1
_geom_bond_atom_site_label_2
_geom_bond_distance
_geom_bond_site_symmetry_2
_geom_bond_publ_flag
Cl1 C1 1.677(4) . ?
N1 C1 1.325(5) . ?
N1 C2 1.388(5) . ?
N1 C4 1.449(5) . ?
C1 N2 1.329(5) . ?
N2 C3 1.382(5) . ?
N2 C13 1.462(5) . ?
C2 C3 1.339(6) . ?
N3 C23 1.132(8) . ?
N4 C27 1.155(8) . ?
C4 C5 1.395(6) . ?
C4 C9 1.399(7) . ?
C5 C6 1.388(7) . ?
C5 C10 1.513(7) . ?
C6 C7 1.408(7) . ?
C7 C8 1.351(7) . ?
C7 C11 1.516(7) . ?
C8 C9 1.382(7) . ?
C9 C12 1.498(7) . ?
C13 C14 1.382(6) . ?
C13 C18 1.396(6) . ?
C14 C15 1.400(7) . ?
C14 C19 1.523(7) . ?
C15 C16 1.370(7) . ?
C16 C17 1.368(7) . ?
C16 C20 1.518(7) . ?
C17 C18 1.392(6) . ?
C18 C21 1.487(7) . ?
C22 C23 1.468(8) . ?
C26 C27 1.451(8) . ?
